data_7001444
loop_
_publ_author_name
'Antonioli, Bianca'
'B\"uchner, Bernd'
'Clegg, Jack K.'
'Gloe, Kerstin'
'Gloe, Karsten'
'G\"otzke, Linda'
'Heine, Axel'
'J\"ager, Anne'
'Jolliffe, Katrina A.'
'Kataeva, Olga'
'Kataev, Vladislav'
'Klingeler, R\"udiger'
'Krause, Tilo'
'Lindoy, Leonard F.'
'Popa, Andreia'
'Seichter, Wilhelm'
'Wenzel, Marco'

_publ_section_title
;
 Interaction of an extended series of N-substituted di(2-picolyl)amine
 derivatives with copper(II). Synthetic, structural, magnetic and
 solution studies
;
_journal_issue 24
_journal_name_full 'Dalton Transactions'
_journal_page_first 4795
_journal_page_last 4805
_journal_paper_doi 10.1039/b901832h
_journal_year 2009
_chemical_formula_moiety 'C38 H50 Cl2 Cu2 N6, 2(F6 P)'
_chemical_formula_sum 'C38 H50 Cl2 Cu2 F12 N6 P2'
_chemical_formula_weight 1078.76
_chemical_name_systematic
;
?
;
_space_group_IT_number 15
_symmetry_cell_setting monoclinic
_symmetry_Int_Tables_number 15
_symmetry_space_group_name_Hall '-C 2yc'
_symmetry_space_group_name_H-M 'C 1 2/c 1'
_atom_sites_solution_hydrogens geom
_atom_sites_solution_primary direct
_atom_sites_solution_secondary difmap
_audit_creation_method SHELXL-97
_cell_angle_alpha 90.00
_cell_angle_beta 112.76(3)
_cell_angle_gamma 90.00
_cell_formula_units_Z 4
_cell_length_a 25.992(5)
_cell_length_b 7.1180(10)
_cell_length_c 26.973(5)
_cell_measurement_reflns_used 146
_cell_measurement_temperature 293(2)
_cell_measurement_theta_max 21.487
_cell_measurement_theta_min 4.322
_cell_volume 4601.7(17)
_computing_cell_refinement 'Dirax/lsq (Duisenberg, 1992)'
_computing_data_collection 'Collect (Nonius BV, 1999)'
_computing_data_reduction 'EvalCCD (Duisenberg et al., 2003)'
_computing_molecular_graphics 'ORTEP-3 for Windows (Farrugia, 1997)'
_computing_publication_material 'WinGX (Farrugia 1999), enCIFer (Allen et al. 2004)'
_computing_structure_refinement 'SHELXL-97 (Sheldrick, 1997), WinGX (Farrugia 1999), PLATON (Spek 2005)'
_computing_structure_solution 'SIR2004 (Burla et al., 2005)'
_diffrn_ambient_temperature 293(2)
_diffrn_detector_area_resol_mean 9
_diffrn_measured_fraction_theta_full 0.997
_diffrn_measured_fraction_theta_max 0.997
_diffrn_measurement_device_type KappaCCD
_diffrn_measurement_method \f
_diffrn_radiation_monochromator graphite
_diffrn_radiation_source 'fine-focus sealed tube'
_diffrn_radiation_type MoK\a
_diffrn_radiation_wavelength 0.71073
_diffrn_reflns_av_R_equivalents 0.0300
_diffrn_reflns_av_sigmaI/netI 0.0224
_diffrn_reflns_limit_h_max 36
_diffrn_reflns_limit_h_min -35
_diffrn_reflns_limit_k_max 10
_diffrn_reflns_limit_k_min -9
_diffrn_reflns_limit_l_max 37
_diffrn_reflns_limit_l_min -37
_diffrn_reflns_number 39746
_diffrn_reflns_theta_full 30.00
_diffrn_reflns_theta_max 30.00
_diffrn_reflns_theta_min 3.01
_exptl_absorpt_coefficient_mu 1.194
_exptl_absorpt_correction_T_max 0.67318
_exptl_absorpt_correction_T_min 0.56474
_exptl_absorpt_correction_type multi-scan
_exptl_absorpt_process_details 'SADABS version 2.10 (Sheldrick,Bruker AXS Inc.,2002)'
_exptl_crystal_colour blue
_exptl_crystal_density_diffrn 1.557
_exptl_crystal_density_method 'not measured'
_exptl_crystal_description block
_exptl_crystal_F_000 2200
_exptl_crystal_size_max 0.49
_exptl_crystal_size_mid 0.42
_exptl_crystal_size_min 0.33
_refine_diff_density_max 0.734
_refine_diff_density_min -0.715
_refine_diff_density_rms 0.078
_refine_ls_extinction_method none
_refine_ls_goodness_of_fit_ref 1.043
_refine_ls_hydrogen_treatment constr
_refine_ls_matrix_type full
_refine_ls_number_parameters 279
_refine_ls_number_reflns 6667
_refine_ls_number_restraints 42
_refine_ls_restrained_S_all 1.049
_refine_ls_R_factor_all 0.0699
_refine_ls_R_factor_gt 0.0468
_refine_ls_shift/su_max 0.001
_refine_ls_shift/su_mean 0.000
_refine_ls_structure_factor_coef Fsqd
_refine_ls_weighting_details 'calc w=1/[\s^2^(Fo^2^)+(0.0671P)^2^+8.7751P] where P=(Fo^2^+2Fc^2^)/3'
_refine_ls_weighting_scheme calc
_refine_ls_wR_factor_gt 0.1223
_refine_ls_wR_factor_ref 0.1385
_reflns_number_gt 4915
_reflns_number_total 6667
_reflns_threshold_expression >2sigma(I)
_cod_data_source_file b901832h.txt
_cod_data_source_block an6
_cod_original_sg_symbol_H-M 'C 2/c'
_cod_database_code 7001444

loop_
_symmetry_equiv_pos_as_xyz
'x, y, z'
'-x, y, -z+1/2'
'x+1/2, y+1/2, z'
'-x+1/2, y+1/2, -z+1/2'
'-x, -y, -z'
'x, -y, z-1/2'
'-x+1/2, -y+1/2, -z'
'x+1/2, -y+1/2, z-1/2'

loop_
_atom_site_label
_atom_site_type_symbol
_atom_site_fract_x
_atom_site_fract_y
_atom_site_fract_z
_atom_site_U_iso_or_equiv
_atom_site_adp_type
_atom_site_occupancy
_atom_site_symmetry_multiplicity
_atom_site_calc_flag
_atom_site_refinement_flags
_atom_site_disorder_assembly
_atom_site_disorder_group
P1 P 0.0000 0.89458(17) 0.2500 0.0519(3) Uani 1 2 d S . .
F1 F 0.0165(2) 0.6831(7) 0.2612(2) 0.0848(8) Uani 0.50 1 d PU . 1
F2 F -0.0658(3) 0.8967(10) 0.2263(2) 0.0848(8) Uani 0.50 1 d PU . 1
F3 F -0.0018(3) 0.8977(16) 0.1899(4) 0.0848(8) Uani 0.50 1 d PU . 1
F1A F -0.0188(2) 1.1089(8) 0.23558(19) 0.0848(8) Uani 0.50 1 d PU . 2
F2A F -0.0560(6) 1.0138(17) 0.2216(5) 0.0848(8) Uani 0.25 1 d PU . 3
F2B F 0.0591(5) 0.7884(18) 0.2797(4) 0.0848(8) Uani 0.25 1 d PU . 3
F3A F 0.0131(3) 0.8935(16) 0.1969(4) 0.0848(8) Uani 0.50 1 d PU . 3
P2 P 0.2500 0.7500 0.0000 0.0569(3) Uani 1 2 d S . .
F4 F 0.2786(2) 0.7002(8) 0.0628(3) 0.0815(8) Uani 0.50 1 d P A 1
F5 F 0.3161(4) 0.7453(14) 0.0111(3) 0.0815(8) Uani 0.50 1 d P A 1
F6 F 0.2578(3) 0.9632(12) 0.0162(3) 0.0815(8) Uani 0.50 1 d P A 1
F4A F 0.2426(3) 0.9783(12) -0.0037(3) 0.0815(8) Uani 0.50 1 d P A 2
F5A F 0.3083(4) 0.7723(14) -0.0048(3) 0.0815(8) Uani 0.50 1 d P A 2
F6A F 0.2641(3) 0.7678(8) 0.0618(3) 0.0815(8) Uani 0.50 1 d P A 2
Cl1 Cl 0.03584(3) 0.74232(9) 0.01750(3) 0.04312(16) Uani 1 1 d . . .
Cu1 Cu 0.027964(13) 0.51099(4) 0.070404(12) 0.03312(10) Uani 1 1 d . . .
N1 N 0.02507(9) 0.3168(3) 0.12397(8) 0.0365(4) Uani 1 1 d . . .
C1 C -0.03612(12) 0.2894(4) 0.11027(12) 0.0454(6) Uani 1 1 d . . .
H1A H -0.0518 0.2082 0.0791 0.055 Uiso 1 1 calc R . .
H1B H -0.0418 0.2304 0.1402 0.055 Uiso 1 1 calc R . .
C2 C -0.06451(12) 0.4768(4) 0.09853(11) 0.0441(6) Uani 1 1 d . . .
C3 C -0.11267(13) 0.5156(6) 0.10710(14) 0.0597(9) Uani 1 1 d . . .
H3 H -0.1282 0.4262 0.1223 0.072 Uiso 1 1 calc R . .
C4 C -0.13699(15) 0.6894(7) 0.09254(17) 0.0735(12) Uani 1 1 d . . .
H4 H -0.1690 0.7196 0.0983 0.088 Uiso 1 1 calc R . .
C5 C -0.11373(15) 0.8183(6) 0.06934(16) 0.0679(10) Uani 1 1 d . . .
H5 H -0.1301 0.9356 0.0589 0.081 Uiso 1 1 calc R . .
C6 C -0.06628(13) 0.7717(5) 0.06190(13) 0.0514(7) Uani 1 1 d . . .
H6 H -0.0506 0.8592 0.0463 0.062 Uiso 1 1 calc R . .
N2 N -0.04161(9) 0.6038(3) 0.07636(9) 0.0406(5) Uani 1 1 d . . .
C7 C 0.05215(13) 0.1471(4) 0.11399(12) 0.0451(6) Uani 1 1 d . . .
H7A H 0.0247 0.0720 0.0862 0.054 Uiso 1 1 calc R . .
H7B H 0.0668 0.0722 0.1465 0.054 Uiso 1 1 calc R . .
C8 C 0.09866(11) 0.1977(4) 0.09669(10) 0.0389(5) Uani 1 1 d . . .
C9 C 0.14082(14) 0.0738(5) 0.09954(12) 0.0510(7) Uani 1 1 d . . .
H9 H 0.1414 -0.0466 0.1131 0.061 Uiso 1 1 calc R . .
C10 C 0.18159(14) 0.1292(6) 0.08229(13) 0.0587(8) Uani 1 1 d . . .
H10 H 0.2098 0.0466 0.0834 0.070 Uiso 1 1 calc R . .
C11 C 0.18011(13) 0.3103(6) 0.06310(13) 0.0570(8) Uani 1 1 d . . .
H11 H 0.2080 0.3525 0.0523 0.068 Uiso 1 1 calc R . .
C12 C 0.13713(12) 0.4267(5) 0.06025(11) 0.0451(6) Uani 1 1 d . . .
H12 H 0.1360 0.5478 0.0469 0.054 Uiso 1 1 calc R . .
N3 N 0.09641(9) 0.3709(3) 0.07621(8) 0.0367(4) Uani 1 1 d . . .
C13 C 0.05059(12) 0.3779(5) 0.18182(10) 0.0464(6) Uani 1 1 d . . .
H13A H 0.0465 0.2755 0.2038 0.056 Uiso 1 1 calc R . .
H13B H 0.0289 0.4827 0.1863 0.056 Uiso 1 1 calc R . .
C14 C 0.11155(12) 0.4361(5) 0.20416(11) 0.0441(6) Uani 1 1 d . . .
H14 H 0.1324 0.3497 0.1906 0.053 Uiso 1 1 calc R . .
C15 C 0.12057(14) 0.6352(5) 0.18928(12) 0.0535(7) Uani 1 1 d . . .
H15A H 0.0975 0.7202 0.1999 0.064 Uiso 1 1 calc R . .
H15B H 0.1089 0.6438 0.1506 0.064 Uiso 1 1 calc R . .
C16 C 0.18104(18) 0.6959(8) 0.21593(16) 0.0883(15) Uani 1 1 d . . .
H16A H 0.1845 0.8257 0.2068 0.106 Uiso 1 1 calc R . .
H16B H 0.2038 0.6194 0.2026 0.106 Uiso 1 1 calc R . .
C17 C 0.2021(2) 0.6761(9) 0.27682(17) 0.1011(18) Uani 1 1 d . . .
H17A H 0.2414 0.7079 0.2928 0.121 Uiso 1 1 calc R . .
H17B H 0.1821 0.7627 0.2907 0.121 Uiso 1 1 calc R . .
C18 C 0.19380(17) 0.4780(8) 0.29217(16) 0.0869(15) Uani 1 1 d . . .
H18A H 0.2056 0.4700 0.3309 0.104 Uiso 1 1 calc R . .
H18B H 0.2169 0.3931 0.2815 0.104 Uiso 1 1 calc R . .
C19 C 0.13352(14) 0.4182(6) 0.26564(12) 0.0579(8) Uani 1 1 d . . .
H19A H 0.1110 0.4954 0.2791 0.069 Uiso 1 1 calc R . .
H19B H 0.1300 0.2887 0.2751 0.069 Uiso 1 1 calc R . .

loop_
_atom_site_aniso_label
_atom_site_aniso_U_11
_atom_site_aniso_U_22
_atom_site_aniso_U_33
_atom_site_aniso_U_23
_atom_site_aniso_U_13
_atom_site_aniso_U_12
P1 0.0725(7) 0.0442(6) 0.0538(6) 0.000 0.0406(6) 0.000
F1 0.106(2) 0.0873(13) 0.0794(15) 0.0157(10) 0.0556(15) 0.0217(14)
F2 0.106(2) 0.0873(13) 0.0794(15) 0.0157(10) 0.0556(15) 0.0217(14)
F3 0.106(2) 0.0873(13) 0.0794(15) 0.0157(10) 0.0556(15) 0.0217(14)
F1A 0.106(2) 0.0873(13) 0.0794(15) 0.0157(10) 0.0556(15) 0.0217(14)
F2A 0.106(2) 0.0873(13) 0.0794(15) 0.0157(10) 0.0556(15) 0.0217(14)
F2B 0.106(2) 0.0873(13) 0.0794(15) 0.0157(10) 0.0556(15) 0.0217(14)
F3A 0.106(2) 0.0873(13) 0.0794(15) 0.0157(10) 0.0556(15) 0.0217(14)
P2 0.0541(6) 0.0562(7) 0.0696(8) -0.0077(6) 0.0340(6) -0.0076(5)
F4 0.073(2) 0.0793(18) 0.0967(19) 0.004(2) 0.0377(18) 0.0057(17)
F5 0.073(2) 0.0793(18) 0.0967(19) 0.004(2) 0.0377(18) 0.0057(17)
F6 0.073(2) 0.0793(18) 0.0967(19) 0.004(2) 0.0377(18) 0.0057(17)
F4A 0.073(2) 0.0793(18) 0.0967(19) 0.004(2) 0.0377(18) 0.0057(17)
F5A 0.073(2) 0.0793(18) 0.0967(19) 0.004(2) 0.0377(18) 0.0057(17)
F6A 0.073(2) 0.0793(18) 0.0967(19) 0.004(2) 0.0377(18) 0.0057(17)
Cl1 0.0554(4) 0.0337(3) 0.0413(3) 0.0059(2) 0.0199(3) -0.0042(3)
Cu1 0.03735(17) 0.03180(16) 0.03290(16) 0.00203(11) 0.01655(12) -0.00231(12)
N1 0.0402(11) 0.0396(11) 0.0327(10) 0.0011(8) 0.0174(9) -0.0077(9)
C1 0.0449(14) 0.0538(16) 0.0423(14) -0.0008(12) 0.0221(12) -0.0160(12)
C2 0.0380(13) 0.0612(18) 0.0333(12) -0.0119(12) 0.0141(10) -0.0111(12)
C3 0.0401(15) 0.089(3) 0.0533(17) -0.0150(17) 0.0214(14) -0.0102(16)
C4 0.0415(17) 0.108(3) 0.073(2) -0.027(2) 0.0241(17) 0.0030(19)
C5 0.0494(18) 0.072(2) 0.070(2) -0.0211(19) 0.0095(16) 0.0127(17)
C6 0.0448(15) 0.0469(16) 0.0558(17) -0.0115(13) 0.0123(13) 0.0011(12)
N2 0.0383(11) 0.0439(12) 0.0396(11) -0.0093(9) 0.0150(9) -0.0039(9)
C7 0.0549(16) 0.0344(13) 0.0480(15) 0.0062(11) 0.0222(13) -0.0034(12)
C8 0.0459(14) 0.0375(13) 0.0315(11) -0.0005(10) 0.0129(10) -0.0008(11)
C9 0.0569(17) 0.0449(15) 0.0460(15) 0.0005(13) 0.0142(13) 0.0101(13)
C10 0.0489(17) 0.074(2) 0.0500(16) -0.0037(16) 0.0156(14) 0.0186(16)
C11 0.0404(15) 0.083(2) 0.0507(17) 0.0019(16) 0.0211(13) 0.0044(15)
C12 0.0427(14) 0.0527(16) 0.0421(14) 0.0031(12) 0.0190(12) -0.0042(12)
N3 0.0380(11) 0.0393(11) 0.0342(10) 0.0009(8) 0.0157(9) -0.0009(9)
C13 0.0488(15) 0.0613(18) 0.0321(12) 0.0011(12) 0.0190(11) -0.0097(13)
C14 0.0427(14) 0.0566(16) 0.0321(12) 0.0016(11) 0.0134(11) 0.0013(12)
C15 0.0531(17) 0.0636(19) 0.0388(14) -0.0012(13) 0.0123(12) -0.0119(15)
C16 0.066(2) 0.124(4) 0.061(2) 0.002(2) 0.0098(18) -0.046(3)
C17 0.072(3) 0.149(5) 0.058(2) -0.005(3) -0.001(2) -0.046(3)
C18 0.050(2) 0.146(5) 0.0471(19) 0.012(2) -0.0001(16) 0.003(2)
C19 0.0537(17) 0.080(2) 0.0341(13) 0.0071(15) 0.0106(12) 0.0030(17)

loop_
_atom_type_symbol
_atom_type_description
_atom_type_scat_dispersion_real
_atom_type_scat_dispersion_imag
_atom_type_scat_source
C C 0.0033 0.0016 'International Tables Vol C Tables 4.2.6.8 and 6.1.1.4'
H H 0.0000 0.0000 'International Tables Vol C Tables 4.2.6.8 and 6.1.1.4'
N N 0.0061 0.0033 'International Tables Vol C Tables 4.2.6.8 and 6.1.1.4'
Cl Cl 0.1484 0.1585 'International Tables Vol C Tables 4.2.6.8 and 6.1.1.4'
Cu Cu 0.3201 1.2651 'International Tables Vol C Tables 4.2.6.8 and 6.1.1.4'
F F 0.0171 0.0103 'International Tables Vol C Tables 4.2.6.8 and 6.1.1.4'
P P 0.1023 0.0942 'International Tables Vol C Tables 4.2.6.8 and 6.1.1.4'

loop_
_geom_angle_atom_site_label_1
_geom_angle_atom_site_label_2
_geom_angle_atom_site_label_3
_geom_angle
_geom_angle_site_symmetry_1
_geom_angle_site_symmetry_3
_geom_angle_publ_flag
F1 P1 F2 105.1(3) 2 2 ?
F1 P1 F2 75.9(3) . 2 ?
F1 P1 F2 76.0(3) 2 . ?
F1 P1 F2 105.1(3) . . ?
F2 P1 F2 178.9(5) 2 . ?
F1 P1 F3A 87.7(5) 2 . ?
F1 P1 F3A 91.8(4) . . ?
F2 P1 F3A 77.8(3) 2 . ?
F2 P1 F3A 102.2(3) . . ?
F1 P1 F3A 91.8(4) 2 2 ?
F1 P1 F3A 87.7(5) . 2 ?
F2 P1 F3A 102.2(3) 2 2 ?
F2 P1 F3A 77.8(3) . 2 ?
F3A P1 F3A 179.5(8) . 2 ?
F1 P1 F2A 137.2(6) 2 2 ?
F1 P1 F2A 106.7(5) . 2 ?
F2 P1 F2A 146.3(6) . 2 ?
F3A P1 F2A 87.8(5) . 2 ?
F3A P1 F2A 92.5(4) 2 2 ?
F1 P1 F2A 106.7(5) 2 . ?
F1 P1 F2A 137.2(6) . . ?
F2 P1 F2A 146.3(6) 2 . ?
F3A P1 F2A 92.5(4) . . ?
F3A P1 F2A 87.8(5) 2 . ?
F2A P1 F2A 116.0(10) 2 . ?
F1 P1 F1A 177.2(3) 2 2 ?
F1 P1 F1A 146.6(3) . 2 ?
F2 P1 F1A 73.2(3) 2 2 ?
F2 P1 F1A 105.7(4) . 2 ?
F3A P1 F1A 94.1(5) . 2 ?
F3A P1 F1A 86.4(4) 2 2 ?
F2A P1 F1A 75.4(6) . 2 ?
F1 P1 F1A 146.6(3) 2 . ?
F1 P1 F1A 177.2(3) . . ?
F2 P1 F1A 105.7(4) 2 . ?
F2 P1 F1A 73.2(3) . . ?
F3A P1 F1A 86.4(4) . . ?
F3A P1 F1A 94.1(5) 2 . ?
F2A P1 F1A 75.4(6) 2 . ?
F1 P1 F3 85.4(5) 2 . ?
F1 P1 F3 96.2(4) . . ?
F2 P1 F3 90.7(3) 2 . ?
F2 P1 F3 89.3(3) . . ?
F3A P1 F3 167.1(5) 2 . ?
F2A P1 F3 98.1(5) 2 . ?
F2A P1 F3 81.0(4) . . ?
F1A P1 F3 96.8(5) 2 . ?
F1A P1 F3 81.7(4) . . ?
F1 P1 F3 96.2(4) 2 2 ?
F1 P1 F3 85.4(5) . 2 ?
F2 P1 F3 89.3(3) 2 2 ?
F2 P1 F3 90.7(3) . 2 ?
F3A P1 F3 167.1(5) . 2 ?
F2A P1 F3 81.0(4) 2 2 ?
F2A P1 F3 98.1(5) . 2 ?
F1A P1 F3 81.7(4) 2 2 ?
F1A P1 F3 96.8(5) . 2 ?
F3 P1 F3 178.4(8) . 2 ?
F1 F1 P1 74.46(19) 2 . ?
F1A F1A P1 72.07(19) 2 . ?
P1 F2A F2B 60.6(6) . 2 ?
F2A F2B P1 59.6(6) 2 . ?
F6A P2 F6A 180.00(14) . 7_565 ?
F6A P2 F6 71.0(3) . . ?
F6A P2 F6 109.0(3) 7_565 . ?
F6A P2 F6 109.0(3) . 7_565 ?
F6A P2 F6 71.0(3) 7_565 7_565 ?
F6 P2 F6 180.0(5) . 7_565 ?
F6A P2 F5A 104.0(3) . . ?
F6A P2 F5A 76.0(3) 7_565 . ?
F6 P2 F5A 84.3(5) . . ?
F6 P2 F5A 95.7(5) 7_565 . ?
F6A P2 F5A 76.0(3) . 7_565 ?
F6A P2 F5A 104.0(3) 7_565 7_565 ?
F6 P2 F5A 95.7(5) . 7_565 ?
F6 P2 F5A 84.3(5) 7_565 7_565 ?
F5A P2 F5A 180.0(5) . 7_565 ?
F6A P2 F4 158.0(2) 7_565 . ?
F6 P2 F4 87.8(3) . . ?
F6 P2 F4 92.2(3) 7_565 . ?
F5A P2 F4 92.4(3) . . ?
F5A P2 F4 87.6(3) 7_565 . ?
F6A P2 F4 158.0(2) . 7_565 ?
F6 P2 F4 92.2(3) . 7_565 ?
F6 P2 F4 87.8(3) 7_565 7_565 ?
F5A P2 F4 87.6(3) . 7_565 ?
F5A P2 F4 92.4(3) 7_565 7_565 ?
F4 P2 F4 180.0(5) . 7_565 ?
F6A P2 F5 90.7(3) . . ?
F6A P2 F5 89.3(3) 7_565 . ?
F6 P2 F5 87.4(4) . . ?
F6 P2 F5 92.6(4) 7_565 . ?
F5A P2 F5 164.3(4) 7_565 . ?
F4 P2 F5 77.1(3) . . ?
F4 P2 F5 102.9(3) 7_565 . ?
F6A P2 F5 89.3(3) . 7_565 ?
F6A P2 F5 90.7(3) 7_565 7_565 ?
F6 P2 F5 92.6(4) . 7_565 ?
F6 P2 F5 87.4(4) 7_565 7_565 ?
F5A P2 F5 164.3(4) . 7_565 ?
F4 P2 F5 102.9(3) . 7_565 ?
F4 P2 F5 77.1(3) 7_565 7_565 ?
F5 P2 F5 180.0(5) . 7_565 ?
F6A P2 F4A 87.6(3) . . ?
F6A P2 F4A 92.4(3) 7_565 . ?
F6 P2 F4A 160.7(3) 7_565 . ?
F5A P2 F4A 89.4(4) . . ?
F5A P2 F4A 90.6(4) 7_565 . ?
F4 P2 F4A 106.2(3) . . ?
F4 P2 F4A 73.8(3) 7_565 . ?
F5 P2 F4A 97.0(4) . . ?
F5 P2 F4A 83.0(4) 7_565 . ?
F6A P2 F4A 92.4(3) . 7_565 ?
F6A P2 F4A 87.6(3) 7_565 7_565 ?
F6 P2 F4A 160.7(3) . 7_565 ?
F5A P2 F4A 90.6(4) . 7_565 ?
F5A P2 F4A 89.4(4) 7_565 7_565 ?
F4 P2 F4A 73.8(3) . 7_565 ?
F4 P2 F4A 106.2(3) 7_565 7_565 ?
F5 P2 F4A 83.0(4) . 7_565 ?
F5 P2 F4A 97.0(4) 7_565 7_565 ?
F4A P2 F4A 180.0(5) . 7_565 ?
N2 Cu1 N3 166.41(9) . . ?
N2 Cu1 N1 83.29(10) . . ?
N3 Cu1 N1 83.14(9) . . ?
N2 Cu1 Cl1 96.74(8) . . ?
N3 Cu1 Cl1 96.84(7) . . ?
N1 Cu1 Cl1 174.76(6) . . ?
C7 N1 C1 112.6(2) . . ?
C7 N1 C13 112.1(2) . . ?
C1 N1 C13 107.0(2) . . ?
C7 N1 Cu1 106.11(15) . . ?
C1 N1 Cu1 104.00(16) . . ?
C13 N1 Cu1 114.86(17) . . ?
C2 C1 N1 109.0(2) . . ?
C2 C1 H1A 109.9 . . ?
N1 C1 H1A 109.9 . . ?
C2 C1 H1B 109.9 . . ?
N1 C1 H1B 109.9 . . ?
H1A C1 H1B 108.3 . . ?
N2 C2 C3 121.6(3) . . ?
N2 C2 C1 115.3(2) . . ?
C3 C2 C1 123.1(3) . . ?
C4 C3 C2 118.5(3) . . ?
C4 C3 H3 120.8 . . ?
C2 C3 H3 120.8 . . ?
C5 C4 C3 119.7(3) . . ?
C5 C4 H4 120.1 . . ?
C3 C4 H4 120.1 . . ?
C6 C5 C4 119.1(4) . . ?
C6 C5 H5 120.5 . . ?
C4 C5 H5 120.5 . . ?
N2 C6 C5 122.1(3) . . ?
N2 C6 H6 118.9 . . ?
C5 C6 H6 118.9 . . ?
C6 N2 C2 119.0(3) . . ?
C6 N2 Cu1 128.3(2) . . ?
C2 N2 Cu1 112.7(2) . . ?
N1 C7 C8 111.1(2) . . ?
N1 C7 H7A 109.4 . . ?
C8 C7 H7A 109.4 . . ?
N1 C7 H7B 109.4 . . ?
C8 C7 H7B 109.4 . . ?
H7A C7 H7B 108.0 . . ?
N3 C8 C9 121.0(3) . . ?
N3 C8 C7 115.9(2) . . ?
C9 C8 C7 123.1(3) . . ?
C10 C9 C8 119.8(3) . . ?
C10 C9 H9 120.1 . . ?
C8 C9 H9 120.1 . . ?
C9 C10 C11 118.8(3) . . ?
C9 C10 H10 120.6 . . ?
C11 C10 H10 120.6 . . ?
C12 C11 C10 119.2(3) . . ?
C12 C11 H11 120.4 . . ?
C10 C11 H11 120.4 . . ?
N3 C12 C11 121.9(3) . . ?
N3 C12 H12 119.0 . . ?
C11 C12 H12 119.0 . . ?
C8 N3 C12 119.2(2) . . ?
C8 N3 Cu1 112.80(17) . . ?
C12 N3 Cu1 128.0(2) . . ?
N1 C13 C14 117.7(2) . . ?
N1 C13 H13A 107.9 . . ?
C14 C13 H13A 107.9 . . ?
N1 C13 H13B 107.9 . . ?
C14 C13 H13B 107.9 . . ?
H13A C13 H13B 107.2 . . ?
C15 C14 C13 113.3(3) . . ?
C15 C14 C19 109.4(3) . . ?
C13 C14 C19 107.5(2) . . ?
C15 C14 H14 108.9 . . ?
C13 C14 H14 108.9 . . ?
C19 C14 H14 108.9 . . ?
C14 C15 C16 112.3(3) . . ?
C14 C15 H15A 109.1 . . ?
C16 C15 H15A 109.1 . . ?
C14 C15 H15B 109.1 . . ?
C16 C15 H15B 109.1 . . ?
H15A C15 H15B 107.9 . . ?
C15 C16 C17 111.0(3) . . ?
C15 C16 H16A 109.4 . . ?
C17 C16 H16A 109.4 . . ?
C15 C16 H16B 109.4 . . ?
C17 C16 H16B 109.4 . . ?
H16A C16 H16B 108.0 . . ?
C18 C17 C16 110.6(4) . . ?
C18 C17 H17A 109.5 . . ?
C16 C17 H17A 109.5 . . ?
C18 C17 H17B 109.5 . . ?
C16 C17 H17B 109.5 . . ?
H17A C17 H17B 108.1 . . ?
C17 C18 C19 111.4(4) . . ?
C17 C18 H18A 109.3 . . ?
C19 C18 H18A 109.3 . . ?
C17 C18 H18B 109.3 . . ?
C19 C18 H18B 109.3 . . ?
H18A C18 H18B 108.0 . . ?
C18 C19 C14 111.9(3) . . ?
C18 C19 H19A 109.2 . . ?
C14 C19 H19A 109.2 . . ?
C18 C19 H19B 109.2 . . ?
C14 C19 H19B 109.2 . . ?
H19A C19 H19B 107.9 . . ?

loop_
_geom_bond_atom_site_label_1
_geom_bond_atom_site_label_2
_geom_bond_distance
_geom_bond_site_symmetry_2
_geom_bond_publ_flag
P1 F1 1.562(5) 2 ?
P1 F1 1.562(5) . ?
P1 F2 1.576(6) 2 ?
P1 F2 1.576(6) . ?
P1 F3A 1.595(10) . ?
P1 F3A 1.595(10) 2 ?
P1 F2A 1.602(12) 2 ?
P1 F2A 1.602(12) . ?
P1 F1A 1.603(5) 2 ?
P1 F1A 1.603(5) . ?
P1 F3 1.604(10) . ?
P1 F3 1.604(10) 2 ?
F1 F1 0.837(10) 2 ?
F1A F1A 0.987(10) 2 ?
F2A F2B 1.606(16) 2 ?
F2B F2A 1.606(16) 2 ?
P2 F6A 1.567(8) . ?
P2 F6A 1.567(8) 7_565 ?
P2 F6 1.570(9) . ?
P2 F6 1.570(9) 7_565 ?
P2 F5A 1.577(9) . ?
P2 F5A 1.577(9) 7_565 ?
P2 F4 1.605(8) . ?
P2 F4 1.605(8) 7_565 ?
P2 F5 1.627(10) . ?
P2 F5 1.627(10) 7_565 ?
P2 F4A 1.635(9) . ?
P2 F4A 1.635(9) 7_565 ?
Cl1 Cu1 2.2396(7) . ?
Cu1 N2 1.989(2) . ?
Cu1 N3 1.992(2) . ?
Cu1 N1 2.022(2) . ?
N1 C7 1.474(4) . ?
N1 C1 1.500(3) . ?
N1 C13 1.504(3) . ?
C1 C2 1.498(4) . ?
C1 H1A 0.9700 . ?
C1 H1B 0.9700 . ?
C2 N2 1.344(4) . ?
C2 C3 1.386(4) . ?
C3 C4 1.375(6) . ?
C3 H3 0.9300 . ?
C4 C5 1.375(6) . ?
C4 H4 0.9300 . ?
C5 C6 1.365(5) . ?
C5 H5 0.9300 . ?
C6 N2 1.341(4) . ?
C6 H6 0.9300 . ?
C7 C8 1.499(4) . ?
C7 H7A 0.9700 . ?
C7 H7B 0.9700 . ?
C8 N3 1.343(3) . ?
C8 C9 1.385(4) . ?
C9 C10 1.370(5) . ?
C9 H9 0.9300 . ?
C10 C11 1.384(5) . ?
C10 H10 0.9300 . ?
C11 C12 1.369(4) . ?
C11 H11 0.9300 . ?
C12 N3 1.348(3) . ?
C12 H12 0.9300 . ?
C13 C14 1.519(4) . ?
C13 H13A 0.9700 . ?
C13 H13B 0.9700 . ?
C14 C15 1.515(5) . ?
C14 C19 1.536(4) . ?
C14 H14 0.9800 . ?
C15 C16 1.517(5) . ?
C15 H15A 0.9700 . ?
C15 H15B 0.9700 . ?
C16 C17 1.524(6) . ?
C16 H16A 0.9700 . ?
C16 H16B 0.9700 . ?
C17 C18 1.508(7) . ?
C17 H17A 0.9700 . ?
C17 H17B 0.9700 . ?
C18 C19 1.510(5) . ?
C18 H18A 0.9700 . ?
C18 H18B 0.9700 . ?
C19 H19A 0.9700 . ?
C19 H19B 0.9700 . ?

loop_
_geom_torsion_atom_site_label_1
_geom_torsion_atom_site_label_2
_geom_torsion_atom_site_label_3
_geom_torsion_atom_site_label_4
_geom_torsion
_geom_torsion_site_symmetry_1
_geom_torsion_site_symmetry_2
_geom_torsion_site_symmetry_3
_geom_torsion_site_symmetry_4
_geom_torsion_publ_flag
F2 P1 F1 F1 -159.5(8) 2 . . 2 ?
F2 P1 F1 F1 20.6(8) . . . 2 ?
F3A P1 F1 F1 -82.5(8) . . . 2 ?
F3A P1 F1 F1 97.3(8) 2 . . 2 ?
F2A P1 F1 F1 -170.8(8) 2 . . 2 ?
F2A P1 F1 F1 13.1(11) . . . 2 ?
F1A P1 F1 F1 177.3(6) 2 . . 2 ?
F3 P1 F1 F1 -70.4(8) . . . 2 ?
F3 P1 F1 F1 110.0(8) 2 . . 2 ?
F1 P1 F1A F1A 177.6(5) 2 . . 2 ?
F2 P1 F1A F1A -25.7(6) 2 . . 2 ?
F2 P1 F1A F1A 154.1(6) . . . 2 ?
F3A P1 F1A F1A -102.0(7) . . . 2 ?
F3A P1 F1A F1A 78.1(6) 2 . . 2 ?
F2A P1 F1A F1A -13.4(7) 2 . . 2 ?
F2A P1 F1A F1A 160.0(10) . . . 2 ?
F3 P1 F1A F1A -114.1(7) . . . 2 ?
F3 P1 F1A F1A 65.5(6) 2 . . 2 ?
F1 P1 F2A F2B 3.1(6) 2 . . 2 ?
F1 P1 F2A F2B -3.9(8) . . . 2 ?
F2 P1 F2A F2B 163.1(7) 2 . . 2 ?
F2 P1 F2A F2B -17.4(7) . . . 2 ?
F3A P1 F2A F2B 91.5(6) . . . 2 ?
F3A P1 F2A F2B -88.1(6) 2 . . 2 ?
F2A P1 F2A F2B -179.8(6) 2 . . 2 ?
F1A P1 F2A F2B -175.0(5) 2 . . 2 ?
F1A P1 F2A F2B 173.1(9) . . . 2 ?
F3 P1 F2A F2B 85.5(6) . . . 2 ?
F3 P1 F2A F2B -95.8(6) 2 . . 2 ?
F1 P1 F2B F2A 177.3(6) 2 . . 2 ?
F1 P1 F2B F2A -175.9(8) . . . 2 ?
F2 P1 F2B F2A 19.0(8) 2 . . 2 ?
F2 P1 F2B F2A -160.3(9) . . . 2 ?
F3A P1 F2B F2A 89.1(6) . . . 2 ?
F3A P1 F2B F2A -91.4(6) 2 . . 2 ?
F1A P1 F2B F2A -4.6(6) 2 . . 2 ?
F1A P1 F2B F2A 6.9(7) . . . 2 ?
F3 P1 F2B F2A 94.2(6) . . . 2 ?
F3 P1 F2B F2A -84.4(6) 2 . . 2 ?
N2 Cu1 N1 C7 150.73(18) . . . . ?
N3 Cu1 N1 C7 -28.60(17) . . . . ?
N2 Cu1 N1 C1 31.79(17) . . . . ?
N3 Cu1 N1 C1 -147.54(17) . . . . ?
N2 Cu1 N1 C13 -84.85(19) . . . . ?
N3 Cu1 N1 C13 95.82(19) . . . . ?
C7 N1 C1 C2 -155.9(2) . . . . ?
C13 N1 C1 C2 80.5(3) . . . . ?
Cu1 N1 C1 C2 -41.5(2) . . . . ?
N1 C1 C2 N2 31.8(3) . . . . ?
N1 C1 C2 C3 -151.4(3) . . . . ?
N2 C2 C3 C4 -0.3(5) . . . . ?
C1 C2 C3 C4 -176.9(3) . . . . ?
C2 C3 C4 C5 0.9(5) . . . . ?
C3 C4 C5 C6 -0.9(5) . . . . ?
C4 C5 C6 N2 0.2(5) . . . . ?
C5 C6 N2 C2 0.5(4) . . . . ?
C5 C6 N2 Cu1 -178.6(2) . . . . ?
C3 C2 N2 C6 -0.5(4) . . . . ?
C1 C2 N2 C6 176.4(2) . . . . ?
C3 C2 N2 Cu1 178.8(2) . . . . ?
C1 C2 N2 Cu1 -4.3(3) . . . . ?
N3 Cu1 N2 C6 165.5(3) . . . . ?
N1 Cu1 N2 C6 162.7(2) . . . . ?
Cl1 Cu1 N2 C6 -12.1(2) . . . . ?
N3 Cu1 N2 C2 -13.7(5) . . . . ?
N1 Cu1 N2 C2 -16.54(18) . . . . ?
Cl1 Cu1 N2 C2 168.73(17) . . . . ?
C1 N1 C7 C8 147.0(2) . . . . ?
C13 N1 C7 C8 -92.2(3) . . . . ?
Cu1 N1 C7 C8 33.9(3) . . . . ?
N1 C7 C8 N3 -21.3(3) . . . . ?
N1 C7 C8 C9 160.8(3) . . . . ?
N3 C8 C9 C10 1.3(4) . . . . ?
C7 C8 C9 C10 179.1(3) . . . . ?
C8 C9 C10 C11 1.1(5) . . . . ?
C9 C10 C11 C12 -2.1(5) . . . . ?
C10 C11 C12 N3 0.8(5) . . . . ?
C9 C8 N3 C12 -2.7(4) . . . . ?
C7 C8 N3 C12 179.4(2) . . . . ?
C9 C8 N3 Cu1 174.5(2) . . . . ?
C7 C8 N3 Cu1 -3.4(3) . . . . ?
C11 C12 N3 C8 1.6(4) . . . . ?
C11 C12 N3 Cu1 -175.1(2) . . . . ?
N2 Cu1 N3 C8 15.8(5) . . . . ?
N1 Cu1 N3 C8 18.60(17) . . . . ?
Cl1 Cu1 N3 C8 -166.68(16) . . . . ?
N2 Cu1 N3 C12 -167.3(3) . . . . ?
N1 Cu1 N3 C12 -164.5(2) . . . . ?
Cl1 Cu1 N3 C12 10.2(2) . . . . ?
C7 N1 C13 C14 62.7(3) . . . . ?
C1 N1 C13 C14 -173.4(3) . . . . ?
Cu1 N1 C13 C14 -58.5(3) . . . . ?
N1 C13 C14 C15 80.3(3) . . . . ?
N1 C13 C14 C19 -158.6(3) . . . . ?
C13 C14 C15 C16 175.1(3) . . . . ?
C19 C14 C15 C16 55.2(4) . . . . ?
C14 C15 C16 C17 -56.2(6) . . . . ?
C15 C16 C17 C18 55.5(6) . . . . ?
C16 C17 C18 C19 -56.0(6) . . . . ?
C17 C18 C19 C14 56.5(5) . . . . ?
C15 C14 C19 C18 -55.1(4) . . . . ?
C13 C14 C19 C18 -178.5(4) . . . . ?
